data_8101299
loop_
_publ_author_name
'Kaiser, Joachim W.'
'Jeitschko, Wolfgang'

_publ_section_title
;
Crystal structure of dibarium dimanganese disilicium nonaoxide 
Ba~2~Mn~2~Si~2~O~9~
;
_journal_issue 3
_journal_name_full 'Zeitschrift f\"ur Kristallographie - New Crystal Structures'
_journal_page_first 313
_journal_page_last 314
_journal_volume 215
_journal_year 2000
_chemical_formula_structural 'Ba2 Mn2 Si2 O9'
_chemical_formula_sum 'Ba2 Mn2 O9 Si2'
_chemical_formula_weight 584.74
_space_group_IT_number 61
_symmetry_cell_setting orthorhombic
_symmetry_space_group_name_Hall '-P 2ac 2ab'
_symmetry_space_group_name_H-M 'P b c a'
_cell_angle_alpha 90.00
_cell_angle_beta 90.00
_cell_angle_gamma 90.00
_cell_formula_units_Z 8
_cell_length_a 8.568(2)
_cell_length_b 10.741(2)
_cell_length_c 18.287(4)
_cell_measurement_temperature 293(2)
_cell_volume 1682.9(6)
_diffrn_ambient_temperature 293(2)
_exptl_crystal_density_diffrn 4.616
_cod_database_code 8101299

loop_
_symmetry_equiv_pos_as_xyz
'x, y, z'
'-x+1/2, -y, z+1/2'
'-x, y+1/2, -z+1/2'
'x+1/2, -y+1/2, -z'
'-x, -y, -z'
'x-1/2, y, -z-1/2'
'x, -y-1/2, z-1/2'
'-x-1/2, y-1/2, z'

loop_
_atom_site_aniso_label
_atom_site_aniso_U_11
_atom_site_aniso_U_22
_atom_site_aniso_U_33
_atom_site_aniso_U_23
_atom_site_aniso_U_13
_atom_site_aniso_U_12
Ba1 0.00674(15) 0.00795(15) 0.01028(16) 0.00063(10) 0.00038(11) -0.00017(11)
Ba2 0.00671(14) 0.00951(16) 0.00984(16) 0.00187(11) -0.00060(11) 0.00020(11)
Mn1 0.0079(4) 0.0031(3) 0.0048(4) 0.0001(3) 0.0000(3) 0.0001(3)
Mn2 0.0068(3) 0.0037(3) 0.0044(4) -0.0008(3) -0.0001(3) -0.0004(3)
Si1 0.0046(6) 0.0042(6) 0.0060(7) 0.0002(5) 0.0003(5) 0.0010(5)
Si2 0.0041(6) 0.0056(6) 0.0047(7) -0.0005(5) 0.0011(5) 0.0002(5)

loop_
_atom_site_label
_atom_site_type_symbol
_atom_site_fract_x
_atom_site_fract_y
_atom_site_fract_z
_atom_site_U_iso_or_equiv
_atom_site_thermal_displace_type
_atom_site_occupancy
_atom_site_calc_flag
_atom_site_refinement_flags
_atom_site_disorder_assembly
_atom_site_disorder_group
_atom_site_symmetry_multiplicity
_atom_site_Wyckoff_symbol
Ba1 Ba 0.24432(4) 0.29371(3) 0.241038(17) 0.00832(9) Uani 1 d . . . 8 c
Ba2 Ba 0.26381(4) 0.49233(3) 0.005108(18) 0.00869(10) Uani 1 d . . . 8 c
Mn1 Mn 0.03988(9) 0.26388(7) 0.41762(4) 0.00526(16) Uani 1 d . . . 8 c
Mn2 Mn 0.46832(9) 0.03920(7) 0.15432(4) 0.00498(16) Uani 1 d . . . 8 c
Si1 Si 0.04713(17) 0.03183(14) 0.17123(8) 0.0049(3) Uani 1 d . . . 8 c
Si2 Si 0.45417(16) 0.26265(14) 0.40931(8) 0.0048(3) Uani 1 d . . . 8 c
O1 O 0.0077(4) 0.0974(4) 0.4402(2) 0.0094(7) Uiso 1 d . . . 8 c
O2 O 0.0137(5) 0.1859(4) 0.0200(2) 0.0139(8) Uiso 1 d . . . 8 c
O3 O 0.0171(4) 0.2037(3) 0.3218(2) 0.0079(7) Uiso 1 d . . . 8 c
O4 O 0.0742(4) 0.3711(4) 0.1157(2) 0.0084(7) Uiso 1 d . . . 8 c
O5 O 0.2278(5) 0.0690(4) 0.1674(2) 0.0133(8) Uiso 1 d . . . 8 c
O6 O 0.2785(5) 0.3118(4) 0.4158(3) 0.0206(9) Uiso 1 d . . . 8 c
O7 O 0.4455(4) 0.1606(4) 0.3400(2) 0.0096(7) Uiso 1 d . . . 8 c
O8 O 0.4935(4) 0.4362(4) 0.1061(2) 0.0107(8) Uiso 1 d . . . 8 c
O9 O 0.4967(4) 0.4695(4) 0.2495(2) 0.0095(7) Uiso 1 d . . . 8 c

loop_
_geom_bond_atom_site_label_1
_geom_bond_atom_site_label_2
_geom_bond_distance
_geom_bond_site_symmetry_2
_geom_bond_publ_flag
Ba1 O3 2.628(4) . ?
Ba1 O5 2.768(4) . ?
Ba1 O3 2.778(4) 6_656 ?
Ba1 O4 2.841(4) . ?
Ba1 O9 2.846(4) 6_556 ?
Ba1 O9 2.875(4) . ?
Ba1 O7 2.879(4) . ?
Ba1 O6 3.216(5) . ?
Ba1 O5 3.258(4) 8_665 ?
Ba1 O7 3.286(4) 6_556 ?
Ba1 Si1 3.3710(15) 8_665 ?
Ba1 Si1 3.5209(16) . ?
Ba1 Mn2 3.5758(10) 8_665 ?
Ba1 Si2 3.5796(16) . ?
Ba1 O8 3.603(4) . ?
Ba1 Mn1 3.6877(11) . ?
Ba1 Mn2 3.6975(10) . ?
Ba1 Si2 3.7216(16) 6_556 ?
Ba1 O8 3.843(4) 6_556 ?
Ba1 Mn1 3.8644(11) 6_656 ?
Ba1 Si1 3.9180(16) 3 ?
Ba1 O4 3.943(4) 6_656 ?
Ba1 O9 4.051(4) 8_655 ?
Ba1 Mn2 4.0836(10) 3_655 ?
Ba1 Mn2 4.0898(10) 6_556 ?
Ba1 O9 4.132(4) 3_645 ?
Ba1 Si1 4.1494(16) 6_656 ?
Ba1 Ba1 4.2965(10) 6_556 ?
Ba1 Ba1 4.2965(10) 6_656 ?
Ba1 O1 4.530(4) 6_656 ?
Ba2 O1 2.674(4) 7_565 ?
Ba2 O6 2.688(5) 2_564 ?
Ba2 O8 2.766(4) . ?
Ba2 O1 2.772(4) 3 ?
Ba2 O2 2.834(4) 8_665 ?
Ba2 O4 2.902(4) . ?
Ba2 O2 2.909(4) 4 ?
Ba2 O8 3.009(4) 5_665 ?
Ba2 O5 3.080(4) 8_665 ?
Ba2 Mn2 3.4140(10) 8_665 ?
Ba2 Si1 3.4690(16) 8_665 ?
Ba2 Mn1 3.4993(10) 2_564 ?
Ba2 Si2 3.6374(15) 7_565 ?
Ba2 O6 3.654(5) 7_565 ?
Ba2 Si2 3.6719(15) 2_564 ?
Ba2 Mn1 3.6896(10) 6_656 ?
Ba2 Mn1 3.7167(10) 7_565 ?
Ba2 O7 3.774(4) 7_565 ?
Ba2 Mn2 3.8761(11) 4_455 ?
Ba2 O4 3.927(4) 5_565 ?
Ba2 O2 3.937(4) . ?
Ba2 Si2 3.9464(15) 6_556 ?
Ba2 Si1 4.0446(16) 4 ?
Ba2 Ba2 4.0550(11) 5_665 ?
Ba2 Si2 4.0889(16) 3_655 ?
Ba2 Mn1 4.1562(10) 3 ?
Ba2 O7 4.183(4) 3_655 ?
Ba2 O2 4.220(4) 5_565 ?
Ba2 O3 4.488(4) 7_565 ?
Ba2 Ba2 4.5275(12) 5_565 ?
Mn1 O1 1.856(4) . ?
Mn1 O3 1.879(4) . ?
Mn1 O8 1.942(4) 6_556 ?
Mn1 O2 1.961(4) 7_566 ?
Mn1 O6 2.108(5) . ?
Mn1 Mn2 2.8162(12) 6_556 ?
Mn1 Ba2 3.4994(10) 2_565 ?
Mn1 Ba2 3.6896(10) 6_556 ?
Mn1 Ba2 3.7167(10) 7_566 ?
Mn1 Ba1 3.8644(11) 6_556 ?
Mn1 Ba2 4.1562(10) 3_545 ?
Mn2 O3 1.867(4) 6_656 ?
Mn2 O1 1.869(4) 6_656 ?
Mn2 O9 1.935(4) 3_645 ?
Mn2 O4 1.973(4) 8_655 ?
Mn2 O5 2.099(4) . ?
Mn2 Mn1 2.8161(12) 6_656 ?
Mn2 Ba2 3.4139(10) 8_655 ?
Mn2 Ba1 3.5758(10) 8_655 ?
Mn2 Ba2 3.8761(11) 4 ?
Mn2 Ba1 4.0837(10) 3_645 ?
Mn2 Ba1 4.0899(10) 6_656 ?
Si1 O5 1.600(4) . ?
Si1 O8 1.610(4) 8_655 ?
Si1 O9 1.624(4) 8_655 ?
Si1 O7 1.647(4) 6_556 ?
Si1 Ba1 3.3710(15) 8_655 ?
Si1 Ba2 3.4689(16) 8_655 ?
Si1 Ba1 3.9180(16) 3_545 ?
Si1 Ba2 4.0445(16) 4_455 ?
Si1 Ba1 4.1494(16) 6_556 ?
Si1 Ba2 6.3869(19) 7_566 ?
Si2 O6 1.600(5) . ?
Si2 O2 1.616(4) 6_656 ?
Si2 O4 1.620(4) 6_656 ?
Si2 O7 1.678(4) . ?
Si2 Ba2 3.6373(15) 7_566 ?
Si2 Ba2 3.6719(15) 2_565 ?
Si2 Ba1 3.7216(16) 6_656 ?
Si2 Ba2 3.9464(15) 6_656 ?
Si2 Ba2 4.0889(16) 3_645 ?
Si2 Ba1 6.1426(17) 8_655 ?
Si2 Ba1 6.2931(17) 3_645 ?
O1 Mn2 1.869(4) 6_556 ?
O1 Ba2 2.675(4) 7_566 ?
O1 Ba2 2.772(4) 3_545 ?
O1 Ba1 4.530(4) 6_556 ?
O1 Ba2 4.833(4) 6_556 ?
O1 Ba2 4.966(4) 2_565 ?
O1 Ba1 5.127(4) 3_545 ?
O1 Ba1 5.331(4) 8_655 ?
O1 Ba1 5.978(4) 7_566 ?
O2 Si2 1.616(4) 6_556 ?
O2 Mn1 1.961(4) 7_565 ?
O2 Ba2 2.834(4) 8_655 ?
O2 Ba2 2.909(4) 4_455 ?
O2 Ba2 4.220(4) 5_565 ?
O2 Ba1 5.076(4) 6_556 ?
O2 Ba1 5.307(4) 4_455 ?
O2 Ba1 5.475(4) 7_565 ?
O3 Mn2 1.867(4) 6_556 ?
O3 Ba1 2.778(4) 6_556 ?
O3 Ba2 4.488(4) 7_566 ?
O3 Ba2 4.579(4) 3_545 ?
O3 Ba2 4.934(4) 6_556 ?
O3 Ba2 5.043(4) 2_565 ?
O3 Ba1 5.072(4) 3_545 ?
O3 Ba1 5.074(4) 8_655 ?
O4 Si2 1.620(4) 6_556 ?
O4 Mn2 1.973(4) 8_665 ?
O4 Ba2 3.927(4) 5_565 ?
O4 Ba1 3.943(4) 6_556 ?
O4 Ba2 4.750(4) 8_655 ?
O4 Ba2 5.214(4) 4_455 ?
O4 Ba1 5.318(4) 8_665 ?
O4 Ba1 5.909(4) 3 ?
O5 Ba2 3.080(4) 8_655 ?
O5 Ba1 3.258(4) 8_655 ?
O5 Ba1 5.079(4) 6_556 ?
O5 Ba2 5.117(4) 4_455 ?
O5 Ba1 5.283(4) 3_545 ?
O5 Ba1 5.312(4) 6_656 ?
O5 Ba2 5.610(4) 4 ?
O5 Ba1 5.658(4) 3_645 ?
O6 Ba2 2.688(5) 2_565 ?
O6 Ba2 3.654(5) 7_566 ?
O6 Ba2 4.811(5) 6_656 ?
O6 Ba1 4.919(5) 6_656 ?
O6 Ba2 5.029(5) 6_556 ?
O6 Ba1 5.405(5) 6_556 ?
O6 Ba2 5.408(5) 3_645 ?
O6 Ba2 5.954(5) 3_545 ?
O6 Ba1 6.061(5) 7_566 ?
O7 Si1 1.647(4) 6_656 ?
O7 Ba1 3.286(4) 6_656 ?
O7 Ba2 3.773(4) 7_566 ?
O7 Ba2 4.183(4) 3_645 ?
O7 Ba1 4.631(4) 8_655 ?
O7 Ba1 4.978(4) 3_645 ?
O7 Ba2 5.122(4) 2_565 ?
O7 Ba2 5.307(4) 6_656 ?
O8 Si1 1.610(4) 8_665 ?
O8 Mn1 1.942(4) 6_656 ?
O8 Ba2 3.009(4) 5_665 ?
O8 Ba1 3.843(4) 6_656 ?
O8 Ba1 4.998(4) 8_665 ?
O8 Ba1 5.254(4) 3_655 ?
O8 Ba2 5.540(4) 4 ?
O8 Ba2 5.568(4) 8_655 ?
O9 Si1 1.624(4) 8_665 ?
O9 Mn2 1.935(4) 3_655 ?
O9 Ba1 2.846(4) 6_656 ?
O9 Ba1 4.051(4) 8_665 ?
O9 Ba1 4.132(4) 3_655 ?
O9 Ba2 5.043(4) 6_656 ?
O9 Ba2 5.104(4) 5_665 ?
O9 Ba2 5.196(4) 2_565 ?
